data_7002853
loop_
_publ_author_name
'Axe, Philip'
'Bull, Steven D.'
'Davidson, Matthew G.'
'Jones, Matthew D.'
'Robinson, Diane E. J. E.'
'Mitchell, William L.'
'Warren, John E.'

_publ_section_title
;
 An enantiopure pseudo-C3-symmetric titanium triflate with
 propeller-like chirality as a catalyst for asymmetric sulfoxidation
 reactions
;
_journal_issue 46
_journal_name_full 'Dalton Transactions'
_journal_page_first 10169
_journal_page_last 10171
_journal_paper_doi 10.1039/b918141p
_journal_year 2009
_chemical_formula_sum 'C50.5 H72 F3 N O6 S Ti'
_chemical_formula_weight 926.05
_chemical_name_systematic
;
?
;
_space_group_IT_number 78
_symmetry_cell_setting tetragonal
_symmetry_space_group_name_Hall 'P 4cw'
_symmetry_space_group_name_H-M 'P 43'
_atom_sites_solution_hydrogens geom
_atom_sites_solution_primary direct
_atom_sites_solution_secondary difmap
_audit_creation_method SHELXL-97
_cell_angle_alpha 90.00
_cell_angle_beta 90.00
_cell_angle_gamma 90.00
_cell_formula_units_Z 4
_cell_length_a 14.7440(7)
_cell_length_b 14.7440(7)
_cell_length_c 25.1710(15)
_cell_measurement_reflns_used 6231
_cell_measurement_temperature 173(2)
_cell_measurement_theta_max 18.82
_cell_measurement_theta_min 2.70
_cell_volume 5471.8(5)
_computing_cell_refinement 'Bruker SMART'
_computing_data_collection 'Bruker SMART'
_computing_data_reduction 'Bruker SAINT'
_computing_molecular_graphics 'Bruker SHELXTL'
_computing_publication_material 'Bruker SHELXTL'
_computing_structure_refinement 'Bruker SHELXTL'
_computing_structure_solution 'Bruker SHELXTL'
_diffrn_ambient_temperature 173(2)
_diffrn_measured_fraction_theta_full 0.985
_diffrn_measured_fraction_theta_max 0.985
_diffrn_measurement_device_type 'APEX II Bruker diffractometer'
_diffrn_measurement_method 'omega scans'
_diffrn_radiation_monochromator 'Silicon 111'
_diffrn_radiation_source 'Station 9.8, Daresbury Laboratory'
_diffrn_radiation_type Synchrotron
_diffrn_radiation_wavelength 0.69420
_diffrn_reflns_av_R_equivalents 0.0797
_diffrn_reflns_av_sigmaI/netI 0.0695
_diffrn_reflns_limit_h_max 18
_diffrn_reflns_limit_h_min -18
_diffrn_reflns_limit_k_max 18
_diffrn_reflns_limit_k_min -18
_diffrn_reflns_limit_l_max 31
_diffrn_reflns_limit_l_min -31
_diffrn_reflns_number 46969
_diffrn_reflns_theta_full 25.74
_diffrn_reflns_theta_max 25.74
_diffrn_reflns_theta_min 5.70
_diffrn_standards_decay_% 0
_diffrn_standards_interval_count 0
_diffrn_standards_interval_time 0
_diffrn_standards_number 0
_exptl_absorpt_coefficient_mu 0.248
_exptl_absorpt_correction_T_max 1.000
_exptl_absorpt_correction_T_min 0.687
_exptl_absorpt_correction_type 'Multi scans'
_exptl_absorpt_process_details 'SADABS (Bruker, 2003)'
_exptl_crystal_colour Yellow
_exptl_crystal_density_diffrn 1.124
_exptl_crystal_density_method 'not measured'
_exptl_crystal_description Block
_exptl_crystal_F_000 1980
_exptl_crystal_size_max 0.25
_exptl_crystal_size_mid 0.25
_exptl_crystal_size_min 0.15
_refine_diff_density_max 0.444
_refine_diff_density_min -0.213
_refine_diff_density_rms 0.051
_refine_ls_abs_structure_details 'Flack H D (1983), Acta Cryst. A39, 876-881'
_refine_ls_abs_structure_Flack 0.06(13)
_refine_ls_extinction_coef 0.020(14)
_refine_ls_extinction_expression Fc^*^=kFc[1+0.001xFc^2^\l^3^/sin(2\q)]^-1/4^
_refine_ls_extinction_method SHELXL
_refine_ls_goodness_of_fit_ref 0.992
_refine_ls_hydrogen_treatment constr
_refine_ls_matrix_type full
_refine_ls_number_parameters 801
_refine_ls_number_reflns 11035
_refine_ls_number_restraints 39
_refine_ls_restrained_S_all 3.939
_refine_ls_R_factor_all 0.1026
_refine_ls_R_factor_gt 0.0675
_refine_ls_shift/su_max 0.000
_refine_ls_shift/su_mean 0.000
_refine_ls_structure_factor_coef Fsqd
_refine_ls_weighting_details 'calc w=1/[\s^2^(Fo^2^)+(0.1348P)^2^+0.0000P] where P=(Fo^2^+2Fc^2^)/3'
_refine_ls_weighting_scheme calc
_refine_ls_wR_factor_gt 0.1750
_refine_ls_wR_factor_ref 0.2007
_reflns_number_gt 7734
_reflns_number_total 11035
_reflns_threshold_expression >2sigma(I)
_cod_data_source_file b918141p.txt
_cod_data_source_block bath622
_cod_depositor_comments
;
The following automatic conversions were performed:
'_symmetry_cell_setting' value 'Tetragonal' changed to 'tetragonal'
according to '/home/saulius/struct/CIF-dictionaries/cif_core.dic'
dictionary named 'cif_core.dic' version 2.4.1 from 2010-06-29.

Automatic conversion script
Id: cif_fix_enum 1527 2010-12-29 10:47:43Z saulius 
;
_cod_original_sg_symbol_H-M P4(3)
_cod_original_formula_sum 'C50.50 H72 F3 N O6 S Ti'
_cod_database_code 7002853

loop_
_symmetry_equiv_pos_as_xyz
'x, y, z'
'-y, x, z+3/4'
'-x, -y, z+1/2'
'y, -x, z+1/4'

loop_
_atom_site_label
_atom_site_type_symbol
_atom_site_fract_x
_atom_site_fract_y
_atom_site_fract_z
_atom_site_U_iso_or_equiv
_atom_site_adp_type
_atom_site_occupancy
_atom_site_symmetry_multiplicity
_atom_site_calc_flag
_atom_site_refinement_flags
_atom_site_disorder_assembly
_atom_site_disorder_group
Ti1 Ti 0.76545(17) 0.25451(19) 0.0058(18) 0.0424(9) Uani 1 1 d . . .
S1 S 0.6173(15) 0.2169(19) -0.0924(19) 0.061(6) Uani 0.62(7) 1 d P A 1
S1A S 0.625(2) 0.174(5) -0.090(3) 0.092(11) Uani 0.38(7) 1 d P A 2
F1 F 0.4690(11) 0.224(2) -0.045(2) 0.205(15) Uani 1 1 d . A .
O1 O 0.7455(13) 0.1616(12) 0.051(2) 0.048(4) Uani 0.73(2) 1 d P B 1
O1A O 0.785(3) 0.143(3) 0.029(3) 0.042(11) Uani 0.27(2) 1 d P B 2
N1 N 0.8786(8) 0.2907(9) 0.0606(19) 0.043(3) Uani 1 1 d . B .
C1 C 0.8592(18) 0.2584(19) 0.115(2) 0.043(6) Uani 0.73(2) 1 d P B 1
H1A H 0.8013 0.2856 0.1266 0.051 Uiso 0.73(2) 1 calc PR B 1
H1B H 0.9076 0.2803 0.1386 0.051 Uiso 0.73(2) 1 calc PR B 1
C11A C 0.822(6) 0.091(5) 0.069(4) 0.045(17) Uani 0.27(2) 1 d P B 2
C1A C 0.947(4) 0.209(4) 0.067(4) 0.053(18) Uani 0.27(2) 1 d P B 2
H1A1 H 0.9735 0.1963 0.0316 0.064 Uiso 0.27(2) 1 calc PR B 2
H1A2 H 0.9969 0.2291 0.0904 0.064 Uiso 0.27(2) 1 calc PR B 2
F2 F 0.4595(11) 0.1484(16) -0.114(2) 0.141(8) Uani 1 1 d . A .
O2 O 0.8508(12) 0.2512(15) -0.045(2) 0.044(4) Uani 0.73(2) 1 d P B 1
O2A O 0.843(4) 0.303(5) -0.043(3) 0.053(14) Uani 0.27(2) 1 d P B 2
C2 C 0.9631(16) 0.2458(18) 0.041(2) 0.046(5) Uani 0.73(2) 1 d P B 1
H2A H 1.0120 0.2558 0.0669 0.055 Uiso 0.73(2) 1 calc PR B 1
H2B H 0.9521 0.1797 0.0387 0.055 Uiso 0.73(2) 1 calc PR B 1
C2A C 0.936(6) 0.368(5) 0.045(4) 0.06(2) Uani 0.27(2) 1 d P B 2
H2A1 H 0.9835 0.3782 0.0725 0.072 Uiso 0.27(2) 1 calc PR B 2
H2A2 H 0.8986 0.4240 0.0430 0.072 Uiso 0.27(2) 1 calc PR B 2
F3 F 0.5203(13) 0.0902(17) -0.048(2) 0.138(7) Uani 1 1 d . A .
O3 O 0.7172(12) 0.3619(14) 0.022(2) 0.046(4) Uani 0.73(2) 1 d P B 1
O3A O 0.704(3) 0.329(3) 0.049(4) 0.048(13) Uani 0.27(2) 1 d P B 2
C3 C 0.8879(18) 0.3938(16) 0.059(2) 0.045(5) Uani 0.73(2) 1 d P B 1
H3 H 0.8878 0.4111 0.0202 0.055 Uiso 0.73(2) 1 calc PR B 1
C3A C 0.847(3) 0.308(6) 0.119(2) 0.046(17) Uani 0.27(2) 1 d PD B 2
H3A H 0.9015 0.3225 0.1406 0.056 Uiso 0.27(2) 1 calc PR B 2
O4 O 0.6623(9) 0.2202(10) -0.0417(19) 0.065(3) Uani 1 1 d . A .
C4 C 0.9783(15) 0.4297(17) 0.082(2) 0.057(6) Uani 0.73(2) 1 d P B 1
H4A H 0.9736 0.4952 0.0884 0.086 Uiso 0.73(2) 1 calc PR B 1
H4B H 1.0281 0.4174 0.0577 0.086 Uiso 0.73(2) 1 calc PR B 1
H4C H 0.9903 0.3990 0.1163 0.086 Uiso 0.73(2) 1 calc PR B 1
C4A C 0.796(8) 0.229(7) 0.145(3) 0.18(9) Uani 0.27(2) 1 d PD B 2
H4A1 H 0.7313 0.2425 0.1465 0.272 Uiso 0.27(2) 1 calc PR B 2
H4A2 H 0.8198 0.2189 0.1807 0.272 Uiso 0.27(2) 1 calc PR B 2
H4A3 H 0.8054 0.1736 0.1235 0.272 Uiso 0.27(2) 1 calc PR B 2
O5 O 0.654(3) 0.155(5) -0.130(3) 0.14(3) Uani 0.62(7) 1 d P A 1
O5A O 0.671(5) 0.108(6) -0.100(4) 0.13(3) Uani 0.38(7) 1 d P A 2
C5 C 0.5090(16) 0.164(2) -0.073(2) 0.089(8) Uani 1 1 d . . .
O6 O 0.589(4) 0.307(3) -0.109(3) 0.16(3) Uani 0.62(7) 1 d P A 1
O6A O 0.623(4) 0.253(6) -0.136(3) 0.11(2) Uani 0.38(7) 1 d P A 2
C11 C 0.788(2) 0.112(2) 0.089(2) 0.049(7) Uani 0.73(2) 1 d P B 1
C12 C 0.8525(15) 0.1584(15) 0.119(2) 0.045(5) Uani 0.73(2) 1 d P B 1
C12A C 0.908(4) 0.123(5) 0.089(3) 0.047(15) Uani 0.27(2) 1 d P B 2
C13 C 0.9095(16) 0.1081(16) 0.154(2) 0.048(6) Uani 0.73(2) 1 d P B 1
H13 H 0.9533 0.1391 0.1745 0.058 Uiso 0.73(2) 1 calc PR B 1
C13A C 0.952(5) 0.072(4) 0.125(4) 0.052(16) Uani 0.27(2) 1 d P B 2
H13A H 1.0158 0.0769 0.1291 0.063 Uiso 0.27(2) 1 calc PR B 2
C14 C 0.9027(13) 0.0124(15) 0.158(2) 0.072(6) Uani 1 1 d . . .
C15 C 0.8303(13) -0.0273(13) 0.130(2) 0.059(4) Uani 1 1 d . B .
H15 H 0.8171 -0.0891 0.1379 0.071 Uiso 1 1 calc R . .
C16 C 0.7761(13) 0.0169(13) 0.093(2) 0.060(5) Uani 1 1 d . . .
C17 C 0.9620(16) -0.0430(16) 0.195(2) 0.076(6) Uani 1 1 d . B .
C18 C 0.6948(13) -0.0270(14) 0.065(2) 0.063(5) Uani 1 1 d . B .
C21 C 0.938(2) 0.276(2) -0.056(2) 0.044(7) Uani 0.73(2) 1 d P B 1
C21A C 0.933(5) 0.322(8) -0.052(4) 0.05(2) Uani 0.27(2) 1 d P B 2
C22 C 0.9956(15) 0.2770(16) -0.012(2) 0.046(5) Uani 0.73(2) 1 d P B 1
C22A C 0.980(5) 0.349(6) -0.009(3) 0.07(2) Uani 0.27(2) 1 d P B 2
C23 C 1.0877(15) 0.3038(19) -0.019(2) 0.048(5) Uani 0.73(2) 1 d P B 1
H23 H 1.1278 0.3021 0.0103 0.057 Uiso 0.73(2) 1 calc PR B 1
C23A C 1.074(5) 0.371(7) -0.012(3) 0.06(2) Uani 0.27(2) 1 d P B 2
H23A H 1.1059 0.4040 0.0142 0.076 Uiso 0.27(2) 1 calc PR B 2
C24 C 1.1205(13) 0.3322(16) -0.068(2) 0.068(5) Uani 1 1 d . . .
C25 C 1.0596(12) 0.3284(13) -0.110(2) 0.056(4) Uani 1 1 d . B .
H25 H 1.0822 0.3428 -0.1442 0.068 Uiso 1 1 calc R . .
C26 C 0.9688(12) 0.3053(13) -0.106(2) 0.054(4) Uani 1 1 d . . .
C27 C 1.2192(14) 0.3587(18) -0.076(2) 0.078(7) Uani 1 1 d . B .
C28 C 0.9073(12) 0.2978(12) -0.154(2) 0.053(4) Uani 1 1 d . B .
C31 C 0.7209(16) 0.4225(16) 0.064(2) 0.042(5) Uani 0.73(2) 1 d P B 1
C31A C 0.709(5) 0.392(6) 0.090(4) 0.049(17) Uani 0.27(2) 1 d P B 2
C32 C 0.8070(14) 0.4399(14) 0.084(2) 0.041(5) Uani 0.73(2) 1 d P B 1
C32A C 0.784(4) 0.390(4) 0.120(3) 0.044(14) Uani 0.27(2) 1 d P B 2
C33 C 0.8144(16) 0.4987(15) 0.127(2) 0.045(5) Uani 0.73(2) 1 d P B 1
H33 H 0.8732 0.5116 0.1403 0.053 Uiso 0.73(2) 1 calc PR B 1
C33A C 0.801(5) 0.462(6) 0.156(4) 0.058(19) Uani 0.27(2) 1 d P B 2
H33A H 0.8498 0.4609 0.1805 0.070 Uiso 0.27(2) 1 calc PR B 2
C34 C 0.7391(12) 0.5400(12) 0.152(2) 0.059(4) Uani 1 1 d . . .
C35 C 0.6559(12) 0.5256(11) 0.127(2) 0.049(4) Uani 1 1 d . B .
H35 H 0.6054 0.5596 0.1390 0.059 Uiso 1 1 calc R . .
C36 C 0.6414(12) 0.4649(11) 0.085(2) 0.053(4) Uani 1 1 d . . .
C37 C 0.7501(14) 0.6059(13) 0.197(2) 0.063(5) Uani 1 1 d . B .
C38 C 0.5496(11) 0.4509(12) 0.059(2) 0.051(4) Uani 1 1 d . B .
C41 C 1.004(5) -0.122(5) 0.166(3) 0.13(3) Uani 0.61(7) 1 d PU B 1
H41A H 1.0451 -0.1541 0.1903 0.190 Uiso 0.61(7) 1 calc PR B 1
H41B H 1.0376 -0.1001 0.1353 0.190 Uiso 0.61(7) 1 calc PR B 1
H41C H 0.9559 -0.1636 0.1545 0.190 Uiso 0.61(7) 1 calc PR B 1
C41A C 0.925(7) -0.129(7) 0.214(6) 0.12(4) Uani 0.39(7) 1 d PU B 2
H41D H 0.8900 -0.1580 0.1852 0.186 Uiso 0.39(7) 1 calc PR B 2
H41E H 0.8854 -0.1183 0.2443 0.186 Uiso 0.39(7) 1 calc PR B 2
H41F H 0.9748 -0.1694 0.2243 0.186 Uiso 0.39(7) 1 calc PR B 2
C42 C 0.901(3) -0.082(4) 0.241(3) 0.083(14) Uani 0.61(7) 1 d PU B 1
H42A H 0.8520 -0.1192 0.2260 0.125 Uiso 0.61(7) 1 calc PR B 1
H42B H 0.8743 -0.0318 0.2614 0.125 Uiso 0.61(7) 1 calc PR B 1
H42C H 0.9379 -0.1196 0.2648 0.125 Uiso 0.61(7) 1 calc PR B 1
C42A C 0.955(13) 0.018(8) 0.255(6) 0.18(6) Uani 0.39(7) 1 d PU B 2
H42D H 0.8912 0.0264 0.2650 0.277 Uiso 0.39(7) 1 calc PR B 2
H42E H 0.9845 0.0768 0.2513 0.277 Uiso 0.39(7) 1 calc PR B 2
H42F H 0.9857 -0.0167 0.2835 0.277 Uiso 0.39(7) 1 calc PR B 2
C43 C 1.033(5) 0.013(4) 0.221(4) 0.13(3) Uani 0.61(7) 1 d PU B 1
H43A H 1.0039 0.0588 0.2439 0.200 Uiso 0.61(7) 1 calc PR B 1
H43B H 1.0700 0.0433 0.1943 0.200 Uiso 0.61(7) 1 calc PR B 1
H43C H 1.0716 -0.0260 0.2433 0.200 Uiso 0.61(7) 1 calc PR B 1
C43A C 1.062(6) -0.046(14) 0.164(6) 0.18(6) Uani 0.39(7) 1 d PU B 2
H43D H 1.0982 -0.0961 0.1779 0.276 Uiso 0.39(7) 1 calc PR B 2
H43E H 1.0935 0.0112 0.1688 0.276 Uiso 0.39(7) 1 calc PR B 2
H43F H 1.0514 -0.0562 0.1255 0.276 Uiso 0.39(7) 1 calc PR B 2
C44 C 0.6789(19) -0.1238(17) 0.087(2) 0.091(8) Uani 1 1 d . . .
H44A H 0.6665 -0.1208 0.1251 0.136 Uiso 1 1 calc R B .
H44B H 0.7331 -0.1608 0.0807 0.136 Uiso 1 1 calc R . .
H44C H 0.6270 -0.1513 0.0687 0.136 Uiso 1 1 calc R . .
C45 C 0.6088(16) 0.025(2) 0.075(2) 0.093(7) Uani 1 1 d . . .
H45A H 0.6167 0.0877 0.0629 0.140 Uiso 1 1 calc R B .
H45B H 0.5946 0.0242 0.1128 0.140 Uiso 1 1 calc R . .
H45C H 0.5591 -0.0033 0.0549 0.140 Uiso 1 1 calc R . .
C46 C 0.7132(16) -0.0371(14) 0.006(2) 0.074(5) Uani 1 1 d . . .
H46A H 0.6612 -0.0665 -0.0113 0.111 Uiso 1 1 calc R B .
H46B H 0.7676 -0.0741 0.0004 0.111 Uiso 1 1 calc R . .
H46C H 0.7225 0.0230 -0.0100 0.111 Uiso 1 1 calc R . .
C47 C 1.2735(16) 0.354(3) -0.026(2) 0.133(14) Uani 1 1 d . . .
H47A H 1.2605 0.2964 -0.0077 0.199 Uiso 1 1 calc R B .
H47B H 1.2571 0.4046 -0.0027 0.199 Uiso 1 1 calc R . .
H47C H 1.3383 0.3569 -0.0344 0.199 Uiso 1 1 calc R . .
C48 C 1.2634(18) 0.295(2) -0.115(2) 0.099(8) Uani 1 1 d . . .
H48A H 1.3211 0.3205 -0.1274 0.148 Uiso 1 1 calc R B .
H48B H 1.2232 0.2858 -0.1459 0.148 Uiso 1 1 calc R . .
H48C H 1.2746 0.2362 -0.0980 0.148 Uiso 1 1 calc R . .
C49 C 1.2206(17) 0.4557(18) -0.101(2) 0.092(8) Uani 1 1 d . . .
H49A H 1.1887 0.4981 -0.0779 0.139 Uiso 1 1 calc R B .
H49B H 1.1904 0.4542 -0.1361 0.139 Uiso 1 1 calc R . .
H49C H 1.2835 0.4756 -0.1059 0.139 Uiso 1 1 calc R . .
C50 C 0.9586(15) 0.3220(15) -0.206(2) 0.066(5) Uani 1 1 d . . .
H50A H 0.9785 0.3854 -0.2044 0.098 Uiso 1 1 calc R B .
H50B H 0.9182 0.3136 -0.2365 0.098 Uiso 1 1 calc R . .
H50C H 1.0116 0.2824 -0.2097 0.098 Uiso 1 1 calc R . .
C51 C 0.8720(14) 0.2006(13) -0.161(2) 0.067(5) Uani 1 1 d . . .
H51A H 0.9233 0.1592 -0.1658 0.101 Uiso 1 1 calc R B .
H51B H 0.8319 0.1975 -0.1917 0.101 Uiso 1 1 calc R . .
H51C H 0.8382 0.1830 -0.1288 0.101 Uiso 1 1 calc R . .
C52 C 0.8271(13) 0.3631(14) -0.150(2) 0.063(5) Uani 1 1 d . . .
H52A H 0.7927 0.3498 -0.1176 0.094 Uiso 1 1 calc R B .
H52B H 0.7876 0.3558 -0.1810 0.094 Uiso 1 1 calc R . .
H52C H 0.8495 0.4256 -0.1486 0.094 Uiso 1 1 calc R . .
C53 C 0.779(4) 0.544(3) 0.246(2) 0.099(16) Uani 0.62(5) 1 d P B 1
H53A H 0.7682 0.5774 0.2794 0.148 Uiso 0.62(5) 1 calc PR B 1
H53B H 0.8433 0.5290 0.2433 0.148 Uiso 0.62(5) 1 calc PR B 1
H53C H 0.7426 0.4886 0.2461 0.148 Uiso 0.62(5) 1 calc PR B 1
C53A C 0.842(4) 0.614(4) 0.222(3) 0.070(18) Uani 0.38(5) 1 d P B 2
H53D H 0.8431 0.6663 0.2456 0.106 Uiso 0.38(5) 1 calc PR B 2
H53E H 0.8870 0.6221 0.1935 0.106 Uiso 0.38(5) 1 calc PR B 2
H53F H 0.8555 0.5586 0.2417 0.106 Uiso 0.38(5) 1 calc PR B 2
C54 C 0.827(4) 0.673(3) 0.185(3) 0.12(2) Uani 0.62(5) 1 d P B 1
H54A H 0.8093 0.7102 0.1541 0.177 Uiso 0.62(5) 1 calc PR B 1
H54B H 0.8821 0.6391 0.1762 0.177 Uiso 0.62(5) 1 calc PR B 1
H54C H 0.8377 0.7119 0.2155 0.177 Uiso 0.62(5) 1 calc PR B 1
C54A C 0.727(4) 0.705(4) 0.174(3) 0.071(19) Uani 0.38(5) 1 d P B 2
H54D H 0.6612 0.7107 0.1690 0.107 Uiso 0.38(5) 1 calc PR B 2
H54E H 0.7572 0.7125 0.1393 0.107 Uiso 0.38(5) 1 calc PR B 2
H54F H 0.7483 0.7517 0.1984 0.107 Uiso 0.38(5) 1 calc PR B 2
C55 C 0.667(4) 0.653(4) 0.212(3) 0.10(2) Uani 0.62(5) 1 d P B 1
H55A H 0.6797 0.6987 0.2393 0.154 Uiso 0.62(5) 1 calc PR B 1
H55B H 0.6223 0.6096 0.2256 0.154 Uiso 0.62(5) 1 calc PR B 1
H55C H 0.6416 0.6835 0.1804 0.154 Uiso 0.62(5) 1 calc PR B 1
C55A C 0.678(6) 0.589(9) 0.241(4) 0.11(4) Uani 0.38(5) 1 d P B 2
H55D H 0.6620 0.6470 0.2576 0.172 Uiso 0.38(5) 1 calc PR B 2
H55E H 0.7034 0.5482 0.2679 0.172 Uiso 0.38(5) 1 calc PR B 2
H55F H 0.6244 0.5617 0.2250 0.172 Uiso 0.38(5) 1 calc PR B 2
C56 C 0.5538(13) 0.4672(15) 0.000(2) 0.067(5) Uani 1 1 d . . .
H56A H 0.5796 0.5273 -0.0073 0.100 Uiso 1 1 calc R B .
H56B H 0.4925 0.4640 -0.0152 0.100 Uiso 1 1 calc R . .
H56C H 0.5920 0.4207 -0.0169 0.100 Uiso 1 1 calc R . .
C57 C 0.5176(15) 0.3541(15) 0.071(2) 0.073(6) Uani 1 1 d . . .
H57A H 0.5535 0.3114 0.0493 0.110 Uiso 1 1 calc R B .
H57B H 0.4534 0.3484 0.0609 0.110 Uiso 1 1 calc R . .
H57C H 0.5253 0.3404 0.1083 0.110 Uiso 1 1 calc R . .
C58 C 0.4777(13) 0.5144(18) 0.083(2) 0.076(6) Uani 1 1 d . . .
H58A H 0.4709 0.5014 0.1213 0.114 Uiso 1 1 calc R B .
H58B H 0.4196 0.5048 0.0653 0.114 Uiso 1 1 calc R . .
H58C H 0.4969 0.5776 0.0787 0.114 Uiso 1 1 calc R . .
C61 C 0.898(3) 0.591(3) -0.029(3) 0.16(3) Uiso 0.50 1 d PGD . .
C62 C 0.989(4) 0.564(3) -0.030(3) 0.15(3) Uiso 0.50 1 d PG . .
H62 H 1.0074 0.5165 -0.0530 0.181 Uiso 0.50 1 calc PR . .
C63 C 1.052(3) 0.607(4) 0.003(3) 0.17(3) Uiso 0.50 1 d PG . .
H63 H 1.1134 0.5885 0.0019 0.203 Uiso 0.50 1 calc PR . .
C64 C 1.024(3) 0.676(3) 0.036(3) 0.109(18) Uiso 0.50 1 d PG . .
H64 H 1.0672 0.7054 0.0586 0.131 Uiso 0.50 1 calc PR . .
C65 C 0.934(4) 0.703(3) 0.037(3) 0.18(4) Uiso 0.50 1 d PG . .
H65 H 0.9150 0.7503 0.0605 0.215 Uiso 0.50 1 calc PR . .
C66 C 0.871(3) 0.660(4) 0.005(3) 0.14(2) Uiso 0.50 1 d PG . .
H66 H 0.8090 0.6783 0.0057 0.171 Uiso 0.50 1 calc PR . .
C67 C 0.810(4) 0.561(6) -0.049(4) 0.23(6) Uiso 0.50 1 d PGD . .
H67A H 0.7633 0.6038 -0.0376 0.344 Uiso 0.50 1 calc PR . .
H67B H 0.7966 0.5005 -0.0360 0.344 Uiso 0.50 1 calc PR . .
H67C H 0.8124 0.5603 -0.0883 0.344 Uiso 0.50 1 calc PR . .

loop_
_atom_site_aniso_label
_atom_site_aniso_U_11
_atom_site_aniso_U_22
_atom_site_aniso_U_33
_atom_site_aniso_U_23
_atom_site_aniso_U_13
_atom_site_aniso_U_12
Ti1 0.0401(14) 0.0485(16) 0.0386(14) -0.0025(11) -0.0040(13) 0.0020(12)
S1 0.073(8) 0.069(10) 0.042(6) -0.004(6) -0.014(5) -0.013(7)
S1A 0.067(11) 0.10(3) 0.11(2) -0.048(18) -0.041(11) 0.023(15)
F1 0.065(9) 0.28(3) 0.27(3) -0.19(3) -0.022(13) 0.042(13)
O1 0.046(10) 0.052(10) 0.047(11) 0.004(8) -0.004(8) -0.005(8)
O1A 0.04(3) 0.04(2) 0.05(3) 0.00(2) -0.02(2) 0.004(18)
N1 0.040(7) 0.047(7) 0.044(7) 0.000(6) -0.001(6) -0.001(5)
C1 0.047(13) 0.043(13) 0.038(12) 0.004(11) -0.007(9) -0.005(12)
C11A 0.05(4) 0.05(4) 0.04(4) 0.00(3) -0.02(3) -0.01(3)
C1A 0.04(3) 0.03(3) 0.09(6) 0.00(3) -0.01(3) -0.01(3)
F2 0.085(10) 0.20(2) 0.140(15) -0.065(14) -0.056(11) 0.003(11)
O2 0.044(9) 0.051(11) 0.038(9) 0.000(9) -0.004(6) 0.000(9)
O2A 0.06(3) 0.06(3) 0.04(3) 0.01(3) -0.02(2) -0.02(3)
C2 0.046(12) 0.045(13) 0.048(14) 0.000(11) -0.003(10) 0.006(10)
C2A 0.07(5) 0.06(4) 0.06(5) 0.03(3) 0.00(4) 0.00(4)
F3 0.096(11) 0.165(18) 0.153(18) 0.036(15) -0.017(12) -0.039(12)
O3 0.043(9) 0.049(11) 0.046(11) -0.005(8) -0.008(7) 0.005(7)
O3A 0.03(2) 0.04(3) 0.08(4) -0.02(3) -0.01(2) 0.004(19)
C3 0.046(13) 0.046(13) 0.045(13) 0.002(10) -0.009(11) -0.005(11)
C3A 0.03(3) 0.06(5) 0.04(4) 0.01(4) -0.01(3) -0.01(3)
O4 0.055(7) 0.090(9) 0.048(8) -0.008(7) -0.011(6) -0.002(7)
C4 0.043(12) 0.059(14) 0.070(16) -0.002(12) -0.007(11) -0.006(10)
C4A 0.10(10) 0.3(2) 0.18(17) -0.11(16) -0.07(11) 0.06(12)
O5 0.10(3) 0.25(7) 0.08(3) -0.12(4) 0.05(2) -0.08(4)
O5A 0.12(5) 0.19(7) 0.07(4) -0.02(4) 0.00(3) 0.10(5)
C5 0.062(13) 0.12(2) 0.086(18) -0.036(16) -0.008(12) 0.009(14)
O6 0.21(5) 0.09(3) 0.18(5) 0.04(3) -0.12(5) -0.01(3)
O6A 0.13(5) 0.12(6) 0.07(4) -0.01(4) -0.04(3) 0.01(4)
C11 0.048(15) 0.057(16) 0.043(17) 0.001(12) 0.002(12) -0.001(12)
C12 0.053(12) 0.045(11) 0.037(11) 0.000(9) -0.007(9) -0.006(9)
C12A 0.03(3) 0.07(4) 0.04(3) 0.00(3) 0.01(2) -0.01(3)
C13 0.051(13) 0.048(12) 0.045(13) 0.007(10) -0.009(10) -0.005(10)
C13A 0.05(4) 0.04(3) 0.07(4) 0.01(3) 0.00(3) 0.00(3)
C14 0.058(11) 0.074(13) 0.083(14) 0.029(11) -0.018(10) -0.022(10)
C15 0.057(10) 0.051(10) 0.070(12) 0.011(9) -0.001(9) -0.009(8)
C16 0.058(10) 0.058(10) 0.066(12) 0.011(9) -0.010(9) -0.009(8)
C17 0.076(13) 0.079(14) 0.074(14) 0.024(11) -0.020(11) -0.006(11)
C18 0.053(10) 0.071(12) 0.065(12) 0.005(9) -0.001(9) -0.018(9)
C21 0.040(13) 0.041(14) 0.050(15) -0.004(13) -0.005(10) 0.006(13)
C21A 0.03(3) 0.08(6) 0.04(4) -0.01(5) -0.01(3) -0.01(5)
C22 0.050(12) 0.043(12) 0.045(12) -0.005(9) -0.006(9) 0.011(10)
C22A 0.07(5) 0.09(6) 0.05(4) 0.02(4) 0.00(3) 0.00(4)
C23 0.040(11) 0.054(14) 0.049(13) 0.006(11) -0.008(9) 0.003(10)
C23A 0.06(4) 0.09(6) 0.04(4) 0.02(4) -0.01(3) -0.02(4)
C24 0.052(10) 0.090(14) 0.062(12) 0.017(10) -0.007(9) 0.001(9)
C25 0.050(9) 0.064(11) 0.055(10) 0.015(8) 0.005(8) 0.010(8)
C26 0.050(9) 0.063(10) 0.047(10) 0.007(8) -0.002(7) 0.009(8)
C27 0.051(10) 0.108(17) 0.075(14) 0.031(13) -0.002(10) -0.002(11)
C28 0.060(10) 0.060(10) 0.039(9) 0.000(7) -0.001(7) 0.012(8)
C31 0.052(13) 0.043(13) 0.032(13) 0.000(10) -0.004(11) 0.000(10)
C31A 0.06(4) 0.06(4) 0.03(4) -0.01(3) -0.01(3) 0.01(3)
C32 0.042(11) 0.040(10) 0.042(12) 0.007(9) -0.004(9) 0.003(8)
C32A 0.04(3) 0.05(3) 0.04(3) 0.00(3) 0.00(2) 0.01(2)
C33 0.051(12) 0.039(11) 0.044(13) 0.006(10) -0.006(10) -0.006(9)
C33A 0.06(4) 0.08(5) 0.04(4) -0.02(4) 0.00(3) -0.02(3)
C34 0.055(10) 0.046(9) 0.074(13) -0.014(8) -0.010(9) 0.002(8)
C35 0.053(9) 0.041(8) 0.053(10) -0.004(7) 0.001(7) -0.002(7)
C36 0.054(10) 0.042(8) 0.063(11) -0.004(8) -0.005(8) -0.004(7)
C37 0.075(12) 0.060(11) 0.055(11) -0.011(9) -0.009(9) -0.004(9)
C38 0.044(8) 0.058(10) 0.052(10) -0.003(8) 0.001(7) 0.002(7)
C41 0.12(5) 0.14(5) 0.12(4) 0.02(4) 0.00(4) 0.06(4)
C41A 0.12(7) 0.08(5) 0.18(10) 0.06(6) -0.03(7) 0.01(5)
C42 0.07(2) 0.07(3) 0.10(4) 0.03(2) -0.02(2) 0.00(2)
C42A 0.28(14) 0.12(7) 0.15(10) -0.04(7) -0.12(10) 0.00(9)
C43 0.12(4) 0.11(4) 0.17(6) 0.07(4) -0.11(5) -0.03(3)
C43A 0.07(5) 0.34(16) 0.15(9) 0.09(10) -0.01(5) 0.00(8)
C44 0.100(17) 0.088(16) 0.085(16) 0.018(13) -0.022(13) -0.055(14)
C45 0.062(13) 0.12(2) 0.095(18) 0.003(16) -0.005(12) -0.002(13)
C46 0.085(13) 0.072(12) 0.064(12) 0.000(11) 0.000(12) -0.017(10)
C47 0.047(12) 0.26(4) 0.095(19) 0.05(2) -0.011(12) -0.020(18)
C48 0.070(15) 0.097(18) 0.13(2) 0.007(18) 0.008(15) 0.008(13)
C49 0.070(14) 0.089(17) 0.12(2) 0.012(15) 0.011(14) -0.011(12)
C50 0.079(13) 0.075(12) 0.044(10) 0.004(9) 0.004(9) 0.001(10)
C51 0.073(12) 0.061(11) 0.067(12) 0.002(9) 0.009(10) 0.010(9)
C52 0.065(11) 0.066(11) 0.057(11) 0.000(9) -0.013(9) 0.017(9)
C53 0.14(4) 0.10(3) 0.06(2) 0.00(2) -0.03(2) 0.03(3)
C53A 0.08(4) 0.06(3) 0.08(4) -0.01(3) -0.02(3) -0.01(3)
C54 0.15(5) 0.08(3) 0.12(4) -0.03(3) -0.03(3) -0.04(3)
C54A 0.07(4) 0.06(3) 0.08(4) -0.01(3) -0.03(3) 0.00(3)
C55 0.13(4) 0.10(4) 0.08(3) -0.05(3) -0.04(3) 0.04(3)
C55A 0.09(5) 0.19(10) 0.06(4) -0.04(5) 0.01(4) -0.07(6)
C56 0.061(10) 0.081(13) 0.058(12) -0.009(10) -0.001(9) 0.010(9)
C57 0.066(12) 0.072(13) 0.081(14) 0.002(11) -0.006(10) -0.024(10)
C58 0.054(11) 0.106(17) 0.068(14) -0.021(12) -0.001(9) 0.011(11)

loop_
_atom_type_symbol
_atom_type_description
_atom_type_scat_dispersion_real
_atom_type_scat_dispersion_imag
_atom_type_scat_source
C C 0.0033 0.0016 'International Tables Vol C Tables 4.2.6.8 and 6.1.1.4'
H H 0.0000 0.0000 'International Tables Vol C Tables 4.2.6.8 and 6.1.1.4'
N N 0.0061 0.0033 'International Tables Vol C Tables 4.2.6.8 and 6.1.1.4'
O O 0.0106 0.0060 'International Tables Vol C Tables 4.2.6.8 and 6.1.1.4'
F F 0.0171 0.0103 'International Tables Vol C Tables 4.2.6.8 and 6.1.1.4'
S S 0.1246 0.1234 'International Tables Vol C Tables 4.2.6.8 and 6.1.1.4'
Ti Ti 0.2776 0.4457 'International Tables Vol C Tables 4.2.6.8 and 6.1.1.4'

loop_
_geom_angle_atom_site_label_1
_geom_angle_atom_site_label_2
_geom_angle_atom_site_label_3
_geom_angle
_geom_angle_site_symmetry_1
_geom_angle_site_symmetry_3
_geom_angle_publ_flag
O1A Ti1 O3 144(2) . . ?
O1A Ti1 O3A 117(3) . . ?
O3 Ti1 O3A 27.3(19) . . ?
O1A Ti1 O2 96(2) . . ?
O3 Ti1 O2 118.0(10) . . ?
O3A Ti1 O2 143(2) . . ?
O1A Ti1 O1 27.3(17) . . ?
O3 Ti1 O1 117.2(10) . . ?
O3A Ti1 O1 90(2) . . ?
O2 Ti1 O1 123.1(9) . . ?
O1A Ti1 O2A 119(3) . . ?
O3 Ti1 O2A 93(2) . . ?
O3A Ti1 O2A 119(3) . . ?
O2 Ti1 O2A 24.9(19) . . ?
O1 Ti1 O2A 146(2) . . ?
O1A Ti1 O4 95.0(14) . . ?
O3 Ti1 O4 93.5(7) . . ?
O3A Ti1 O4 97.5(15) . . ?
O2 Ti1 O4 95.6(7) . . ?
O1 Ti1 O4 93.7(7) . . ?
O2A Ti1 O4 100.1(16) . . ?
O1A Ti1 N1 84.0(13) . . ?
O3 Ti1 N1 86.6(7) . . ?
O3A Ti1 N1 81.9(15) . . ?
O2 Ti1 N1 85.8(7) . . ?
O1 Ti1 N1 84.9(6) . . ?
O2A Ti1 N1 81.5(16) . . ?
O4 Ti1 N1 178.4(6) . . ?
O5 S1 O4 116(3) . . ?
O5 S1 O6 120(4) . . ?
O4 S1 O6 111(2) . . ?
O5 S1 C5 103.5(18) . . ?
O4 S1 C5 100.4(13) . . ?
O6 S1 C5 102(3) . . ?
O5A S1A O4 109(4) . . ?
O5A S1A O6A 116(5) . . ?
O4 S1A O6A 105(4) . . ?
O5A S1A C5 122(6) . . ?
O4 S1A C5 101(2) . . ?
O6A S1A C5 102(3) . . ?
C11 O1 Ti1 141.0(17) . . ?
C11A O1A Ti1 145(4) . . ?
C1 N1 C2A 127(4) . . ?
C1 N1 C2 109.3(17) . . ?
C2A N1 C2 77(4) . . ?
C1 N1 C3 111.8(17) . . ?
C2A N1 C3 34(4) . . ?
C2 N1 C3 110.7(17) . . ?
C1 N1 C3A 29(3) . . ?
C2A N1 C3A 107(5) . . ?
C2 N1 C3A 130(3) . . ?
C3 N1 C3A 84(4) . . ?
C1 N1 C1A 78(4) . . ?
C2A N1 C1A 104(5) . . ?
C2 N1 C1A 33(3) . . ?
C3 N1 C1A 135(3) . . ?
C3A N1 C1A 103(4) . . ?
C1 N1 Ti1 110.4(12) . . ?
C2A N1 Ti1 117(3) . . ?
C2 N1 Ti1 108.0(12) . . ?
C3 N1 Ti1 106.5(11) . . ?
C3A N1 Ti1 113.3(19) . . ?
C1A N1 Ti1 111(3) . . ?
N1 C1 C12 114(2) . . ?
O1A C11A C16 123(5) . . ?
O1A C11A C12A 115(6) . . ?
C16 C11A C12A 122(5) . . ?
C12A C1A N1 116(5) . . ?
C21 O2 Ti1 142.2(18) . . ?
C21A O2A Ti1 143(5) . . ?
C22 C2 N1 115.6(19) . . ?
N1 C2A C22A 109(7) . . ?
C31 O3 Ti1 137.8(16) . . ?
C31A O3A Ti1 146(4) . . ?
C32 C3 N1 111.3(18) . . ?
C32 C3 C4 111(2) . . ?
N1 C3 C4 113.7(19) . . ?
C32A C3A C4A 107(7) . . ?
C32A C3A N1 110(5) . . ?
C4A C3A N1 115(7) . . ?
S1 O4 S1A 25.3(17) . . ?
S1 O4 Ti1 152.8(11) . . ?
S1A O4 Ti1 151.6(14) . . ?
F1 C5 F3 111(3) . . ?
F1 C5 F2 108(2) . . ?
F3 C5 F2 108(3) . . ?
F1 C5 S1A 122(3) . . ?
F3 C5 S1A 94(3) . . ?
F2 C5 S1A 112(2) . . ?
F1 C5 S1 105(2) . . ?
F3 C5 S1 112(2) . . ?
F2 C5 S1 111(2) . . ?
S1A C5 S1 20.5(15) . . ?
O1 C11 C12 115(2) . . ?
O1 C11 C16 122(2) . . ?
C12 C11 C16 122(2) . . ?
C11 C12 C13 118(2) . . ?
C11 C12 C1 119(2) . . ?
C13 C12 C1 122(2) . . ?
C13A C12A C11A 118(6) . . ?
C13A C12A C1A 122(6) . . ?
C11A C12A C1A 120(6) . . ?
C12 C13 C14 121(2) . . ?
C12A C13A C14 120(6) . . ?
C15 C14 C13A 112(3) . . ?
C15 C14 C13 116.0(18) . . ?
C13A C14 C13 45(3) . . ?
C15 C14 C17 121.0(18) . . ?
C13A C14 C17 113(3) . . ?
C13 C14 C17 122.5(19) . . ?
C16 C15 C14 124.8(17) . . ?
C15 C16 C11 116.0(19) . . ?
C15 C16 C11A 112(3) . . ?
C11 C16 C11A 31(3) . . ?
C15 C16 C18 124.1(17) . . ?
C11 C16 C18 118.9(19) . . ?
C11A C16 C18 120(3) . . ?
C41A C17 C43 127(5) . . ?
C41A C17 C41 69(6) . . ?
C43 C17 C41 111(5) . . ?
C41A C17 C14 117(4) . . ?
C43 C17 C14 112(2) . . ?
C41 C17 C14 111(3) . . ?
C41A C17 C42 40(5) . . ?
C43 C17 C42 106(4) . . ?
C41 C17 C42 108(4) . . ?
C14 C17 C42 109(2) . . ?
C41A C17 C43A 117(9) . . ?
C43 C17 C43A 67(7) . . ?
C41 C17 C43A 52(7) . . ?
C14 C17 C43A 103(4) . . ?
C42 C17 C43A 147(5) . . ?
C41A C17 C42A 98(8) . . ?
C43 C17 C42A 51(6) . . ?
C41 C17 C42A 146(5) . . ?
C14 C17 C42A 103(4) . . ?
C42 C17 C42A 61(6) . . ?
C43A C17 C42A 118(9) . . ?
C45 C18 C46 111.0(19) . . ?
C45 C18 C16 111.7(19) . . ?
C46 C18 C16 110.8(16) . . ?
C45 C18 C44 107(2) . . ?
C46 C18 C44 106.5(19) . . ?
C16 C18 C44 110.1(17) . . ?
O2 C21 C22 115(3) . . ?
O2 C21 C26 124(3) . . ?
C22 C21 C26 121(3) . . ?
C22A C21A O2A 115(7) . . ?
C22A C21A C26 127(7) . . ?
O2A C21A C26 118(6) . . ?
C21 C22 C23 119(2) . . ?
C21 C22 C2 121(2) . . ?
C23 C22 C2 120.8(19) . . ?
C21A C22A C23A 121(7) . . ?
C21A C22A C2A 123(7) . . ?
C23A C22A C2A 115(7) . . ?
C24 C23 C22 122(2) . . ?
C22A C23A C24 112(6) . . ?
C23 C24 C25 116.0(18) . . ?
C23 C24 C27 122.8(18) . . ?
C25 C24 C27 120.9(18) . . ?
C23 C24 C23A 38(3) . . ?
C25 C24 C23A 113(3) . . ?
C27 C24 C23A 115(3) . . ?
C26 C25 C24 125.2(17) . . ?
C25 C26 C21 116.8(19) . . ?
C25 C26 C21A 112(3) . . ?
C21 C26 C21A 27(4) . . ?
C25 C26 C28 122.4(16) . . ?
C21 C26 C28 120.2(19) . . ?
C21A C26 C28 122(3) . . ?
C47 C27 C48 107(2) . . ?
C47 C27 C24 112.0(19) . . ?
C48 C27 C24 110(2) . . ?
C47 C27 C49 112(3) . . ?
C48 C27 C49 108(2) . . ?
C24 C27 C49 107.8(17) . . ?
C26 C28 C52 111.0(15) . . ?
C26 C28 C51 110.8(16) . . ?
C52 C28 C51 109.4(16) . . ?
C26 C28 C50 111.4(15) . . ?
C52 C28 C50 107.0(15) . . ?
C51 C28 C50 107.0(15) . . ?
O3 C31 C32 115(2) . . ?
O3 C31 C36 122.6(19) . . ?
C32 C31 C36 122(2) . . ?
C32A C31A O3A 117(6) . . ?
C32A C31A C36 129(5) . . ?
O3A C31A C36 113(5) . . ?
C31 C32 C33 118(2) . . ?
C31 C32 C3 119(2) . . ?
C33 C32 C3 122.8(19) . . ?
C31A C32A C33A 119(6) . . ?
C31A C32A C3A 121(6) . . ?
C33A C32A C3A 120(6) . . ?
C32 C33 C34 123(2) . . ?
C32A C33A C34 116(6) . . ?
C35 C34 C33 115.4(17) . . ?
C35 C34 C33A 118(3) . . ?
C33 C34 C33A 37(3) . . ?
C35 C34 C37 122.2(16) . . ?
C33 C34 C37 121.8(17) . . ?
C33A C34 C37 112(3) . . ?
C34 C35 C36 124.8(16) . . ?
C35 C36 C31 116.0(17) . . ?
C35 C36 C31A 108(3) . . ?
C31 C36 C31A 33(3) . . ?
C35 C36 C38 123.1(16) . . ?
C31 C36 C38 120.5(17) . . ?
C31A C36 C38 123(3) . . ?
C55 C37 C53A 129(3) . . ?
C55 C37 C34 114(2) . . ?
C53A C37 C34 117(3) . . ?
C55 C37 C54 111(4) . . ?
C53A C37 C54 51(3) . . ?
C34 C37 C54 109(3) . . ?
C55 C37 C55A 47(5) . . ?
C53A C37 C55A 110(5) . . ?
C34 C37 C55A 111(3) . . ?
C54 C37 C55A 139(4) . . ?
C55 C37 C53 108(3) . . ?
C53A C37 C53 59(3) . . ?
C34 C37 C53 105(2) . . ?
C54 C37 C53 110(3) . . ?
C55A C37 C53 63(5) . . ?
C55 C37 C54A 59(4) . . ?
C53A C37 C54A 106(3) . . ?
C34 C37 C54A 106(2) . . ?
C54 C37 C54A 60(3) . . ?
C55A C37 C54A 105(6) . . ?
C53 C37 C54A 150(3) . . ?
C36 C38 C56 111.4(15) . . ?
C36 C38 C57 109.0(15) . . ?
C56 C38 C57 109.8(17) . . ?
C36 C38 C58 111.5(15) . . ?
C56 C38 C58 108.5(16) . . ?
C57 C38 C58 106.5(17) . . ?
C62 C61 C66 120.0 . . ?
C62 C61 C67 139.4 . . ?
C66 C61 C67 100.1 . . ?
C63 C62 C61 120.0 . . ?
C62 C63 C64 120.0 . . ?
C65 C64 C63 120.0 . . ?
C64 C65 C66 120.0 . . ?
C65 C66 C61 120.0 . . ?

loop_
_geom_bond_atom_site_label_1
_geom_bond_atom_site_label_2
_geom_bond_distance
_geom_bond_site_symmetry_2
_geom_bond_publ_flag
Ti1 O1A 1.77(4) . ?
Ti1 O3 1.785(19) . ?
Ti1 O3A 1.79(5) . ?
Ti1 O2 1.800(18) . ?
Ti1 O1 1.811(17) . ?
Ti1 O2A 1.82(5) . ?
Ti1 O4 2.000(12) . ?
Ti1 N1 2.230(13) . ?
S1 O5 1.42(4) . ?
S1 O4 1.439(18) . ?
S1 O6 1.46(4) . ?
S1 C5 1.84(3) . ?
S1A O5A 1.21(8) . ?
S1A O4 1.50(3) . ?
S1A O6A 1.64(9) . ?
S1A C5 1.77(5) . ?
F1 C5 1.27(3) . ?
O1 C11 1.36(3) . ?
O1A C11A 1.38(8) . ?
N1 C1 1.47(3) . ?
N1 C2A 1.47(7) . ?
N1 C2 1.50(3) . ?
N1 C3 1.53(3) . ?
N1 C3A 1.55(7) . ?
N1 C1A 1.57(7) . ?
C1 C12 1.48(4) . ?
C11A C16 1.42(8) . ?
C11A C12A 1.43(9) . ?
C1A C12A 1.50(10) . ?
F2 C5 1.28(3) . ?
O2 C21 1.36(4) . ?
O2A C21A 1.37(9) . ?
C2 C22 1.48(4) . ?
C2A C22A 1.54(12) . ?
F3 C5 1.28(4) . ?
O3 C31 1.37(3) . ?
O3A C31A 1.39(8) . ?
C3 C32 1.51(4) . ?
C3 C4 1.56(3) . ?
C3A C32A 1.52(10) . ?
C3A C4A 1.5400(8) . ?
C11 C12 1.39(4) . ?
C11 C16 1.41(3) . ?
C12 C13 1.41(3) . ?
C12A C13A 1.36(9) . ?
C13 C14 1.42(3) . ?
C13A C14 1.40(7) . ?
C14 C15 1.39(3) . ?
C14 C17 1.52(3) . ?
C15 C16 1.39(3) . ?
C16 C18 1.54(3) . ?
C17 C41A 1.46(8) . ?
C17 C43 1.49(5) . ?
C17 C41 1.50(6) . ?
C17 C42 1.58(5) . ?
C17 C43A 1.67(11) . ?
C17 C42A 1.77(12) . ?
C18 C45 1.50(3) . ?
C18 C46 1.53(3) . ?
C18 C44 1.55(3) . ?
C21 C22 1.39(4) . ?
C21 C26 1.41(4) . ?
C21A C22A 1.35(11) . ?
C21A C26 1.48(9) . ?
C22 C23 1.43(3) . ?
C22A C23A 1.42(11) . ?
C23 C24 1.37(3) . ?
C23A C24 1.66(9) . ?
C24 C25 1.40(3) . ?
C24 C27 1.52(3) . ?
C25 C26 1.38(3) . ?
C26 C28 1.52(2) . ?
C27 C47 1.50(4) . ?
C27 C48 1.51(4) . ?
C27 C49 1.56(3) . ?
C28 C52 1.53(2) . ?
C28 C51 1.53(3) . ?
C28 C50 1.55(3) . ?
C31 C32 1.39(3) . ?
C31 C36 1.44(3) . ?
C31A C32A 1.35(9) . ?
C31A C36 1.47(7) . ?
C32 C33 1.40(3) . ?
C32A C33A 1.42(9) . ?
C33 C34 1.41(3) . ?
C33A C34 1.47(9) . ?
C34 C35 1.39(2) . ?
C34 C37 1.52(3) . ?
C35 C36 1.39(2) . ?
C36 C38 1.51(2) . ?
C37 C55 1.46(5) . ?
C37 C53A 1.49(6) . ?
C37 C54 1.53(5) . ?
C37 C55A 1.54(7) . ?
C37 C53 1.58(4) . ?
C37 C54A 1.61(6) . ?
C38 C56 1.53(3) . ?
C38 C57 1.53(3) . ?
C38 C58 1.54(3) . ?
C61 C62 1.3900 . ?
C61 C66 1.3900 . ?
C61 C67 1.4591 . ?
C62 C63 1.3900 . ?
C63 C64 1.3900 . ?
C64 C65 1.3900 . ?
C65 C66 1.3900 . ?
